data_2108386
loop_
_publ_author_name
'Han, Yang'
'Fu, Qiang'
'Zhang, Peng'
'Guan, Hongyu'
'Guo, Fang'

_publ_section_title
;
 Acid--ammonium heterodimer and
 N~(ammonium)~--H&#x00B7;&#x00B7;&#x00B7;N~(pyridine)~ synthon preference
 in three salts of nicotinic acid with
 (1<i>R</i>,2<i>R</i>)-1,2-diphenylethylenediamine
;
_journal_coeditor_code AW5017SUP1
_journal_issue 2
_journal_name_full 'Acta Crystallographica Section B'
_journal_page_first
;
;
_journal_paper_doi 10.1107/S2052520619000477
_journal_volume 75
_journal_year 2019
_chemical_absolute_configuration ad
_chemical_formula_moiety '2(C6 H4 N O2), 2(C7 H9 N), C4 H8 O2'
_chemical_formula_sum 'C30 H34 N4 O6'
_chemical_formula_weight 546.61
_space_group_crystal_system monoclinic
_space_group_IT_number 5
_space_group_name_Hall 'C 2y'
_space_group_name_H-M_alt 'C 1 2 1'
_symmetry_space_group_name_Hall 'C 2y'
_symmetry_space_group_name_H-M 'C 1 2 1'
_atom_sites_solution_hydrogens mixed
_audit_creation_date 2018-11-06
_audit_creation_method
;
Olex2 1.2-beta
(compiled 2018.05.29 svn.r3508 for OlexSys, GUI svn.r5506)
;
_cell_angle_alpha 90
_cell_angle_beta 118.613(2)
_cell_angle_gamma 90
_cell_formula_units_Z 4
_cell_length_a 22.9673(11)
_cell_length_b 8.8676(4)
_cell_length_c 16.7749(8)
_cell_measurement_reflns_used 9833
_cell_measurement_temperature 273(2)
_cell_measurement_theta_max 28.275
_cell_measurement_theta_min 3.091
_cell_volume 2999.2(3)
_computing_cell_refinement 'SAINT v8.37A (Bruker, 2015)'
_computing_data_reduction 'SAINT v8.37A (Bruker, 2015)'
_computing_molecular_graphics 'Olex2 (Dolomanov et al., 2009)'
_computing_publication_material 'Olex2 (Dolomanov et al., 2009)'
_computing_structure_refinement 'ShelXL (Sheldrick, 2015)'
_diffrn_ambient_temperature 273.0
_diffrn_measured_fraction_theta_full 0.984
_diffrn_measured_fraction_theta_max 0.987
_diffrn_measurement_device_type 'CCD area detector'
_diffrn_radiation_type MoK\a
_diffrn_radiation_wavelength 0.71076
_diffrn_reflns_av_R_equivalents 0.0225
_diffrn_reflns_av_unetI/netI 0.0217
_diffrn_reflns_Laue_measured_fraction_full 0.984
_diffrn_reflns_Laue_measured_fraction_max 0.987
_diffrn_reflns_limit_h_max 30
_diffrn_reflns_limit_h_min -30
_diffrn_reflns_limit_k_max 11
_diffrn_reflns_limit_k_min -11
_diffrn_reflns_limit_l_max 22
_diffrn_reflns_limit_l_min -22
_diffrn_reflns_number 25955
_diffrn_reflns_point_group_measured_fraction_full 0.985
_diffrn_reflns_point_group_measured_fraction_max 0.986
_diffrn_reflns_theta_full 25.243
_diffrn_reflns_theta_max 28.333
_diffrn_reflns_theta_min 3.090
_exptl_absorpt_coefficient_mu 0.085
_exptl_crystal_colour colourless
_exptl_crystal_colour_primary colourless
_exptl_crystal_density_diffrn 1.211
_exptl_crystal_description needle
_exptl_crystal_F_000 1160
_exptl_crystal_size_max 0.23
_exptl_crystal_size_mid 0.17
_exptl_crystal_size_min 0.09
_refine_diff_density_max 0.552
_refine_diff_density_min -0.348
_refine_diff_density_rms 0.036
_refine_ls_abs_structure_details
;
 Flack x determined using 2721 quotients [(I+)-(I-)]/[(I+)+(I-)]
 (Parsons, Flack and Wagner, Acta Cryst. B69 (2013) 249-259).
;
_refine_ls_abs_structure_Flack -0.27(18)
_refine_ls_extinction_method none
_refine_ls_goodness_of_fit_ref 1.060
_refine_ls_hydrogen_treatment mixed
_refine_ls_matrix_type full
_refine_ls_number_parameters 387
_refine_ls_number_reflns 7385
_refine_ls_number_restraints 1
_refine_ls_restrained_S_all 1.060
_refine_ls_R_factor_all 0.0602
_refine_ls_R_factor_gt 0.0516
_refine_ls_shift/su_max 0.000
_refine_ls_shift/su_mean 0.000
_refine_ls_structure_factor_coef Fsqd
_refine_ls_weighting_details 'w=1/[\s^2^(Fo^2^)+(0.0861P)^2^+0.8946P] where P=(Fo^2^+2Fc^2^)/3'
_refine_ls_weighting_scheme calc
_refine_ls_wR_factor_gt 0.1426
_refine_ls_wR_factor_ref 0.1518
_reflns_Friedel_coverage 0.879
_reflns_Friedel_fraction_full 0.985
_reflns_Friedel_fraction_max 0.985
_reflns_number_gt 6427
_reflns_number_total 7385
_reflns_threshold_expression 'I > 2\s(I)'
_cod_data_source_file aw5017sup1.cif
_cod_data_source_block DPEN1-NA2-EA1
_cod_original_cell_volume 2999.2(2)
_cod_database_code 2108386
_shelx_shelxl_version_number 2014/7
_shelx_space_group_comment
;
The symmetry employed for this shelxl refinement is uniquely defined
by the following loop, which should always be used as a source of
symmetry information in preference to the above space-group names.
They are only intended as comments.
;
_shelx_estimated_absorpt_t_max 0.992
_shelx_estimated_absorpt_t_min 0.981
_olex2_refinement_description
;
1. Fixed Uiso
 At 1.2 times of:
  All C(H) groups, All C(H,H) groups
 At 1.5 times of:
  All C(H,H,H) groups
2.a Ternary CH refined with riding coordinates:
 C14(H14), C7(H7)
2.b Secondary CH2 refined with riding coordinates:
 C28(H28A,H28B)
2.c Aromatic/amide H refined with riding coordinates:
 C25(H25), C5(H5), C19(H19), C15(H15), C12(H12), C17(H17), C1(H1), C23(H23),
 C4(H4), C21(H21), C8(H8), C11(H11), C16(H16), C22(H22), C3(H3), C10(H10),
 C2(H2), C9(H9)
2.d Idealised Me refined as rotating group:
 C30(H30A,H30B,H30C), C27(H27A,H27B,H27C)
;
_olex2_submission_special_instructions 'No special instructions were received'

loop_
_space_group_symop_operation_xyz
'x, y, z'
'-x, y, -z'
'x+1/2, y+1/2, z'
'-x+1/2, y+1/2, -z'

loop_
_atom_site_label
_atom_site_type_symbol
_atom_site_fract_x
_atom_site_fract_y
_atom_site_fract_z
_atom_site_U_iso_or_equiv
_atom_site_adp_type
_atom_site_occupancy
_atom_site_site_symmetry_order
_atom_site_calc_flag
_atom_site_refinement_flags_posn
O4 O 0.54861(12) 0.4041(3) 0.18285(15) 0.0606(5) Uani 1 1 d .
O1 O 0.46407(11) 0.5224(3) 0.34732(15) 0.0642(6) Uani 1 1 d .
O3 O 0.59492(11) 0.5086(3) 0.10566(14) 0.0611(5) Uani 1 1 d .
O2 O 0.37176(12) 0.5937(3) 0.34938(16) 0.0703(7) Uani 1 1 d .
N2 N 0.45082(11) 0.2941(3) 0.02723(14) 0.0406(4) Uani 1 1 d .
N1 N 0.55293(12) 0.6970(3) 0.47865(15) 0.0430(5) Uani 1 1 d .
N3 N 0.35886(12) 0.3121(3) 0.09945(16) 0.0548(6) Uani 1 1 d .
N4 N 0.62868(13) 0.7213(3) 0.38490(16) 0.0543(6) Uani 1 1 d .
C14 C 0.51476(12) 0.8387(3) 0.46704(15) 0.0408(5) Uani 1 1 d .
H14 H 0.4779 0.8411 0.4048 0.049 Uiso 1 1 calc R
C7 C 0.46490(10) 0.1472(3) -0.00403(14) 0.0365(5) Uani 1 1 d .
H7 H 0.4321 0.1323 -0.0679 0.044 Uiso 1 1 calc R
C25 C 0.60351(14) 0.6194(3) 0.31861(18) 0.0466(5) Uani 1 1 d .
H25 H 0.5753 0.5464 0.3209 0.056 Uiso 1 1 calc R
C20 C 0.40245(14) 0.5266(3) 0.31496(17) 0.0469(5) Uani 1 1 d .
C6 C 0.45964(11) 0.0172(3) 0.05089(16) 0.0390(5) Uani 1 1 d .
C24 C 0.61697(12) 0.6156(3) 0.24625(16) 0.0403(5) Uani 1 1 d .
C5 C 0.48820(15) 0.0263(4) 0.14490(18) 0.0510(6) Uani 1 1 d .
H5 H 0.5092 0.1148 0.1745 0.061 Uiso 1 1 calc R
C19 C 0.39182(12) 0.3822(3) 0.17957(18) 0.0463(6) Uani 1 1 d .
H19 H 0.4378 0.3876 0.2058 0.056 Uiso 1 1 calc R
O5 O 0.24709(16) 0.8768(4) 0.2538(2) 0.0899(9) Uani 1 1 d .
C18 C 0.36205(13) 0.4471(3) 0.22577(17) 0.0438(5) Uani 1 1 d .
C26 C 0.58409(13) 0.4997(3) 0.17210(17) 0.0457(5) Uani 1 1 d .
C13 C 0.55717(14) 0.9772(3) 0.48090(19) 0.0473(6) Uani 1 1 d .
C15 C 0.29348(16) 0.3055(5) 0.0632(2) 0.0670(9) Uani 1 1 d .
H15 H 0.2697 0.2557 0.0081 0.080 Uiso 1 1 calc R
C12 C 0.53189(18) 1.0991(4) 0.4225(3) 0.0660(8) Uani 1 1 d .
H12 H 0.4895 1.0945 0.3730 0.079 Uiso 1 1 calc R
C17 C 0.29360(16) 0.4399(5) 0.1857(2) 0.0647(9) Uani 1 1 d .
H17 H 0.2712 0.4825 0.2139 0.078 Uiso 1 1 calc R
C1 C 0.42890(15) -0.1152(4) 0.0083(2) 0.0558(7) Uani 1 1 d .
H1 H 0.4096 -0.1227 -0.0546 0.067 Uiso 1 1 calc R
O6 O 0.18450(18) 0.6719(5) 0.1952(3) 0.1238(16) Uani 1 1 d .
C23 C 0.65908(15) 0.7241(3) 0.2441(2) 0.0511(6) Uani 1 1 d .
H23 H 0.6692 0.7261 0.1967 0.061 Uiso 1 1 calc R
C4 C 0.4855(2) -0.0956(4) 0.1946(2) 0.0669(9) Uani 1 1 d .
H4 H 0.5052 -0.0890 0.2575 0.080 Uiso 1 1 calc R
C21 C 0.66925(17) 0.8255(4) 0.3812(2) 0.0599(7) Uani 1 1 d .
H21 H 0.6868 0.8980 0.4268 0.072 Uiso 1 1 calc R
C8 C 0.62067(16) 0.9859(4) 0.5537(2) 0.0623(8) Uani 1 1 d .
H8 H 0.6380 0.9049 0.5935 0.075 Uiso 1 1 calc R
C11 C 0.5700(3) 1.2277(5) 0.4381(4) 0.0922(14) Uani 1 1 d .
H11 H 0.5529 1.3100 0.3993 0.111 Uiso 1 1 calc R
C16 C 0.25914(16) 0.3682(6) 0.1029(3) 0.0784(12) Uani 1 1 d .
H16 H 0.2131 0.3626 0.0744 0.094 Uiso 1 1 calc R
C22 C 0.68621(19) 0.8301(4) 0.3129(2) 0.0621(8) Uani 1 1 d .
H22 H 0.7153 0.9031 0.3130 0.074 Uiso 1 1 calc R
C3 C 0.4540(2) -0.2268(4) 0.1515(3) 0.0696(9) Uani 1 1 d .
H3 H 0.4512 -0.3073 0.1850 0.084 Uiso 1 1 calc R
C10 C 0.6323(3) 1.2345(5) 0.5097(4) 0.0994(16) Uani 1 1 d .
H10 H 0.6575 1.3214 0.5196 0.119 Uiso 1 1 calc R
C2 C 0.42661(18) -0.2378(4) 0.0587(3) 0.0703(9) Uani 1 1 d .
H2 H 0.4065 -0.3272 0.0295 0.084 Uiso 1 1 calc R
C9 C 0.6583(2) 1.1138(5) 0.5675(3) 0.0871(12) Uani 1 1 d .
H9 H 0.7012 1.1186 0.6158 0.105 Uiso 1 1 calc R
C29 C 0.2110(2) 0.7601(6) 0.2574(4) 0.0903(14) Uani 1 1 d .
C30 C 0.2089(3) 0.7562(7) 0.3430(5) 0.1121(18) Uani 1 1 d .
H30A H 0.2506 0.7205 0.3905 0.168 Uiso 1 1 calc GR
H30B H 0.1741 0.6897 0.3372 0.168 Uiso 1 1 calc GR
H30C H 0.2005 0.8558 0.3576 0.168 Uiso 1 1 calc GR
C28 C 0.2540(3) 0.8910(13) 0.1735(4) 0.145(3) Uani 1 1 d .
H28A H 0.2472 0.7930 0.1447 0.174 Uiso 1 1 calc R
H28B H 0.2199 0.9583 0.1312 0.174 Uiso 1 1 calc R
C27 C 0.3163(4) 0.9466(14) 0.1914(6) 0.162(4) Uani 1 1 d .
H27A H 0.3202 0.9427 0.1370 0.243 Uiso 1 1 calc GR
H27B H 0.3505 0.8860 0.2375 0.243 Uiso 1 1 calc GR
H27C H 0.3209 1.0490 0.2121 0.243 Uiso 1 1 calc GR
H2A H 0.4351(15) 0.368(4) -0.024(2) 0.046(8) Uiso 1 1 d .
H1A H 0.5765(18) 0.714(4) 0.455(2) 0.052(8) Uiso 1 1 d .
H1B H 0.5791(15) 0.661(4) 0.538(2) 0.042(7) Uiso 1 1 d .
H2B H 0.4195(19) 0.282(4) 0.043(2) 0.059(9) Uiso 1 1 d .
H1C H 0.523(2) 0.622(5) 0.444(3) 0.061(10) Uiso 1 1 d .
H2C H 0.490(2) 0.331(5) 0.085(3) 0.075(11) Uiso 1 1 d .

loop_
_atom_site_aniso_label
_atom_site_aniso_U_11
_atom_site_aniso_U_22
_atom_site_aniso_U_33
_atom_site_aniso_U_23
_atom_site_aniso_U_13
_atom_site_aniso_U_12
O4 0.0688(13) 0.0592(12) 0.0578(11) -0.0136(10) 0.0333(10) -0.0176(10)
O1 0.0528(11) 0.0734(14) 0.0601(12) -0.0216(11) 0.0220(9) -0.0070(11)
O3 0.0729(13) 0.0692(14) 0.0512(10) -0.0121(10) 0.0378(10) -0.0082(11)
O2 0.0702(14) 0.0864(17) 0.0565(12) -0.0224(12) 0.0321(11) 0.0071(12)
N2 0.0413(10) 0.0492(12) 0.0428(10) 0.0036(9) 0.0294(9) 0.0042(8)
N1 0.0464(11) 0.0498(12) 0.0409(10) -0.0011(9) 0.0275(9) -0.0021(9)
N3 0.0513(12) 0.0741(17) 0.0505(12) -0.0131(11) 0.0337(10) -0.0074(11)
N4 0.0638(14) 0.0602(14) 0.0512(12) -0.0080(11) 0.0373(11) -0.0083(12)
C14 0.0425(11) 0.0474(13) 0.0330(10) 0.0026(9) 0.0183(9) 0.0007(10)
C7 0.0317(10) 0.0485(13) 0.0318(9) -0.0023(9) 0.0174(8) -0.0003(9)
C25 0.0510(13) 0.0471(13) 0.0511(13) 0.0001(11) 0.0319(11) -0.0050(11)
C20 0.0549(14) 0.0444(13) 0.0444(12) -0.0041(10) 0.0263(11) 0.0002(11)
C6 0.0344(10) 0.0461(12) 0.0418(11) -0.0001(10) 0.0226(9) 0.0002(9)
C24 0.0413(11) 0.0410(12) 0.0412(11) 0.0020(9) 0.0219(9) 0.0033(9)
C5 0.0631(15) 0.0524(15) 0.0420(12) 0.0032(11) 0.0288(11) -0.0008(13)
C19 0.0405(11) 0.0573(15) 0.0489(13) -0.0074(11) 0.0276(10) -0.0042(11)
O5 0.0809(17) 0.108(2) 0.0699(16) -0.0195(16) 0.0271(13) -0.0042(18)
C18 0.0441(12) 0.0482(13) 0.0449(12) -0.0022(10) 0.0260(10) -0.0013(10)
C26 0.0458(12) 0.0481(14) 0.0444(12) -0.0029(10) 0.0225(10) 0.0035(11)
C13 0.0516(13) 0.0490(14) 0.0469(13) 0.0046(11) 0.0282(11) 0.0002(11)
C15 0.0562(16) 0.098(3) 0.0490(14) -0.0205(16) 0.0270(13) -0.0160(17)
C12 0.0634(18) 0.0617(18) 0.073(2) 0.0179(16) 0.0325(16) 0.0058(15)
C17 0.0488(15) 0.092(2) 0.0655(18) -0.0173(17) 0.0370(14) -0.0001(15)
C1 0.0471(13) 0.0615(17) 0.0616(16) -0.0122(14) 0.0284(12) -0.0116(12)
O6 0.078(2) 0.110(3) 0.142(3) -0.049(3) 0.020(2) 0.0076(19)
C23 0.0620(16) 0.0517(15) 0.0546(14) 0.0032(12) 0.0401(13) -0.0001(12)
C4 0.083(2) 0.070(2) 0.0585(17) 0.0195(16) 0.0425(17) 0.0135(18)
C21 0.0733(19) 0.0537(16) 0.0619(16) -0.0157(14) 0.0398(15) -0.0144(14)
C8 0.0565(16) 0.0574(18) 0.0618(17) 0.0050(14) 0.0194(14) -0.0095(14)
C11 0.103(3) 0.054(2) 0.127(4) 0.033(2) 0.061(3) 0.005(2)
C16 0.0409(14) 0.126(4) 0.0682(19) -0.022(2) 0.0259(14) -0.0060(19)
C22 0.078(2) 0.0504(16) 0.0760(19) -0.0089(15) 0.0519(17) -0.0186(15)
C3 0.075(2) 0.0544(17) 0.095(3) 0.0207(18) 0.054(2) 0.0074(16)
C10 0.090(3) 0.063(2) 0.140(4) 0.001(3) 0.050(3) -0.024(2)
C2 0.0625(18) 0.0484(16) 0.108(3) -0.0080(18) 0.048(2) -0.0109(14)
C9 0.068(2) 0.076(3) 0.096(3) -0.001(2) 0.022(2) -0.022(2)
C29 0.058(2) 0.081(3) 0.103(3) -0.026(2) 0.015(2) 0.018(2)
C30 0.128(5) 0.081(3) 0.137(5) 0.014(3) 0.071(4) 0.012(3)
C28 0.111(4) 0.248(10) 0.079(3) -0.023(5) 0.048(3) 0.009(6)
C27 0.127(5) 0.223(10) 0.141(6) 0.058(7) 0.067(5) -0.006(6)

loop_
_atom_type_symbol
_atom_type_description
_atom_type_scat_dispersion_real
_atom_type_scat_dispersion_imag
_atom_type_scat_source
C C 0.0033 0.0016 'International Tables Vol C Tables 4.2.6.8 and 6.1.1.4'
H H 0.0000 0.0000 'International Tables Vol C Tables 4.2.6.8 and 6.1.1.4'
N N 0.0061 0.0033 'International Tables Vol C Tables 4.2.6.8 and 6.1.1.4'
O O 0.0106 0.0060 'International Tables Vol C Tables 4.2.6.8 and 6.1.1.4'

loop_
_geom_angle_atom_site_label_1
_geom_angle_atom_site_label_2
_geom_angle_atom_site_label_3
_geom_angle
_geom_angle_site_symmetry_1
_geom_angle_site_symmetry_3
C7 N2 H2A 108.6(19) . .
C7 N2 H2B 110(3) . .
C7 N2 H2C 112(3) . .
H2A N2 H2B 109(3) . .
H2A N2 H2C 113(3) . .
H2B N2 H2C 104(3) . .
C14 N1 H1A 105(3) . .
C14 N1 H1B 117.5(19) . .
C14 N1 H1C 108(2) . .
H1A N1 H1B 110(3) . .
H1A N1 H1C 107(3) . .
H1B N1 H1C 109(3) . .
C15 N3 C19 117.0(2) . .
C25 N4 C21 117.7(2) . .
N1 C14 C14 109.73(14) . 2_656
N1 C14 H14 108.1 . .
N1 C14 C13 111.6(2) . .
C14 C14 H14 108.1 2_656 .
C13 C14 C14 111.07(16) . 2_656
C13 C14 H14 108.1 . .
N2 C7 C7 111.06(14) . 2_655
N2 C7 H7 108.6 . .
N2 C7 C6 110.81(18) . .
C7 C7 H7 108.6 2_655 .
C6 C7 C7 109.19(16) . 2_655
C6 C7 H7 108.6 . .
N4 C25 H25 118.1 . .
N4 C25 C24 123.8(2) . .
C24 C25 H25 118.1 . .
O1 C20 O2 125.7(3) . .
O1 C20 C18 116.6(2) . .
O2 C20 C18 117.7(2) . .
C5 C6 C7 120.9(2) . .
C1 C6 C7 120.1(2) . .
C1 C6 C5 118.9(3) . .
C25 C24 C26 120.3(2) . .
C23 C24 C25 117.3(2) . .
C23 C24 C26 122.4(2) . .
C6 C5 H5 119.9 . .
C4 C5 C6 120.3(3) . .
C4 C5 H5 119.9 . .
N3 C19 H19 117.9 . .
N3 C19 C18 124.3(2) . .
C18 C19 H19 117.9 . .
C29 O5 C28 117.2(5) . .
C19 C18 C20 121.2(2) . .
C19 C18 C17 117.4(2) . .
C17 C18 C20 121.4(2) . .
O4 C26 O3 126.3(3) . .
O4 C26 C24 116.6(2) . .
O3 C26 C24 117.1(2) . .
C12 C13 C14 120.2(3) . .
C8 C13 C14 120.6(3) . .
C8 C13 C12 119.2(3) . .
N3 C15 H15 118.3 . .
N3 C15 C16 123.3(3) . .
C16 C15 H15 118.3 . .
C13 C12 H12 120.1 . .
C11 C12 C13 119.8(4) . .
C11 C12 H12 120.1 . .
C18 C17 H17 120.6 . .
C16 C17 C18 118.8(3) . .
C16 C17 H17 120.6 . .
C6 C1 H1 119.7 . .
C6 C1 C2 120.5(3) . .
C2 C1 H1 119.7 . .
C24 C23 H23 120.2 . .
C24 C23 C22 119.6(2) . .
C22 C23 H23 120.2 . .
C5 C4 H4 119.7 . .
C3 C4 C5 120.5(3) . .
C3 C4 H4 119.7 . .
N4 C21 H21 118.6 . .
N4 C21 C22 122.8(3) . .
C22 C21 H21 118.6 . .
C13 C8 H8 119.9 . .
C9 C8 C13 120.3(3) . .
C9 C8 H8 119.9 . .
C12 C11 H11 119.8 . .
C10 C11 C12 120.4(4) . .
C10 C11 H11 119.8 . .
C15 C16 C17 119.3(3) . .
C15 C16 H16 120.4 . .
C17 C16 H16 120.4 . .
C23 C22 H22 120.7 . .
C21 C22 C23 118.7(3) . .
C21 C22 H22 120.7 . .
C4 C3 H3 120.2 . .
C2 C3 C4 119.6(3) . .
C2 C3 H3 120.2 . .
C11 C10 H10 119.8 . .
C11 C10 C9 120.5(4) . .
C9 C10 H10 119.8 . .
C1 C2 H2 119.9 . .
C3 C2 C1 120.1(3) . .
C3 C2 H2 119.9 . .
C8 C9 H9 120.1 . .
C10 C9 C8 119.9(4) . .
C10 C9 H9 120.1 . .
O5 C29 C30 111.9(4) . .
O6 C29 O5 121.7(6) . .
O6 C29 C30 126.4(6) . .
C29 C30 H30A 109.5 . .
C29 C30 H30B 109.5 . .
C29 C30 H30C 109.5 . .
H30A C30 H30B 109.5 . .
H30A C30 H30C 109.5 . .
H30B C30 H30C 109.5 . .
O5 C28 H28A 109.0 . .
O5 C28 H28B 109.0 . .
H28A C28 H28B 107.8 . .
C27 C28 O5 112.9(6) . .
C27 C28 H28A 109.0 . .
C27 C28 H28B 109.0 . .
C28 C27 H27A 109.5 . .
C28 C27 H27B 109.5 . .
C28 C27 H27C 109.5 . .
H27A C27 H27B 109.5 . .
H27A C27 H27C 109.5 . .
H27B C27 H27C 109.5 . .

loop_
_geom_bond_atom_site_label_1
_geom_bond_atom_site_label_2
_geom_bond_distance
_geom_bond_site_symmetry_2
O4 C26 1.247(4) .
O1 C20 1.250(3) .
O3 C26 1.255(3) .
O2 C20 1.254(3) .
N2 C7 1.496(3) .
N2 H2A 1.00(3) .
N2 H2B 0.88(4) .
N2 H2C 1.01(4) .
N1 C14 1.491(3) .
N1 H1A 0.82(4) .
N1 H1B 0.95(3) .
N1 H1C 0.94(4) .
N3 C19 1.338(4) .
N3 C15 1.324(4) .
N4 C25 1.331(4) .
N4 C21 1.335(4) .
C14 C14 1.549(4) 2_656
C14 H14 0.9800 .
C14 C13 1.514(4) .
C7 C7 1.552(4) 2_655
C7 H7 0.9800 .
C7 C6 1.516(3) .
C25 H25 0.9300 .
C25 C24 1.389(3) .
C20 C18 1.506(4) .
C6 C5 1.390(3) .
C6 C1 1.380(4) .
C24 C26 1.508(4) .
C24 C23 1.377(4) .
C5 H5 0.9300 .
C5 C4 1.385(4) .
C19 H19 0.9300 .
C19 C18 1.381(3) .
O5 C29 1.345(6) .
O5 C28 1.436(6) .
C18 C17 1.384(4) .
C13 C12 1.385(4) .
C13 C8 1.385(4) .
C15 H15 0.9300 .
C15 C16 1.370(5) .
C12 H12 0.9300 .
C12 C11 1.384(6) .
C17 H17 0.9300 .
C17 C16 1.380(5) .
C1 H1 0.9300 .
C1 C2 1.393(5) .
O6 C29 1.209(6) .
C23 H23 0.9300 .
C23 C22 1.384(4) .
C4 H4 0.9300 .
C4 C3 1.377(6) .
C21 H21 0.9300 .
C21 C22 1.376(4) .
C8 H8 0.9300 .
C8 C9 1.377(5) .
C11 H11 0.9300 .
C11 C10 1.359(8) .
C16 H16 0.9300 .
C22 H22 0.9300 .
C3 H3 0.9300 .
C3 C2 1.376(6) .
C10 H10 0.9300 .
C10 C9 1.373(7) .
C2 H2 0.9300 .
C9 H9 0.9300 .
C29 C30 1.461(8) .
C30 H30A 0.9600 .
C30 H30B 0.9600 .
C30 H30C 0.9600 .
C28 H28A 0.9700 .
C28 H28B 0.9700 .
C28 C27 1.404(11) .
C27 H27A 0.9600 .
C27 H27B 0.9600 .
C27 H27C 0.9600 .

_cod_database_fobs_code 2108386
